data_4345424
loop_
_publ_author_name
'Schmidt, Anna-Corina'
'Hermsen, Marko'
'Rominger, Frank'
'Dehn, Richard'
'Teles, Joaquim Henrique'
'Sch\"afer, Ansgar'
'Trapp, Oliver'
'Schaub, Thomas'

_publ_section_title
;
 Synthesis of Mono- and Dinuclear Vanadium Complexes and Their Reactivity
 toward Dehydroperoxidation of Alkyl Hydroperoxides.
;
_journal_issue 3
_journal_name_full 'Inorganic chemistry'
_journal_page_first 1319
_journal_page_last 1332
_journal_paper_doi 10.1021/acs.inorgchem.6b02322
_journal_volume 56
_journal_year 2017
_chemical_formula_sum 'C9 H10 N O7 V'
_chemical_formula_weight 295.12
_chemical_name_common '2 MeOH'
_space_group_crystal_system orthorhombic
_space_group_IT_number 19
_space_group_name_Hall 'P 2ac 2ab'
_space_group_name_H-M_alt 'P 21 21 21'
_symmetry_space_group_name_Hall 'P 2ac 2ab'
_symmetry_space_group_name_H-M 'P 21 21 21'
_atom_sites_solution_hydrogens mixed
_audit_creation_method SHELXL-2014/7
_cell_angle_alpha 90
_cell_angle_beta 90
_cell_angle_gamma 90
_cell_formula_units_Z 4
_cell_length_a 7.6087(10)
_cell_length_b 8.7312(12)
_cell_length_c 16.561(2)
_cell_measurement_reflns_used 3676
_cell_measurement_temperature 200(2)
_cell_measurement_theta_max 29.44
_cell_measurement_theta_min 2.46
_cell_volume 1100.2(2)
_computing_cell_refinement 'Bruker SAINT'
_computing_data_collection 'Bruker APEX2'
_computing_data_reduction 'Bruker SAINT'
_computing_molecular_graphics 'Bruker SHELXTL'
_computing_publication_material 'Bruker SHELXTL'
_computing_structure_refinement 'SHELXL-2014/7 (Sheldrick, 2014)'
_computing_structure_solution 'SHELXS-97 (Sheldrick 2008)'
_diffrn_ambient_temperature 200(2)
_diffrn_measured_fraction_theta_full 1.000
_diffrn_measured_fraction_theta_max 0.998
_diffrn_measurement_device_type 'Bruker APEX area detector'
_diffrn_measurement_method '\f and \w scans'
_diffrn_radiation_type MoK\a
_diffrn_radiation_wavelength 0.71073
_diffrn_reflns_av_R_equivalents 0.0324
_diffrn_reflns_av_unetI/netI 0.0380
_diffrn_reflns_Laue_measured_fraction_full 1.000
_diffrn_reflns_Laue_measured_fraction_max 0.998
_diffrn_reflns_limit_h_max 10
_diffrn_reflns_limit_h_min -8
_diffrn_reflns_limit_k_max 11
_diffrn_reflns_limit_k_min -12
_diffrn_reflns_limit_l_max 22
_diffrn_reflns_limit_l_min -22
_diffrn_reflns_number 10949
_diffrn_reflns_point_group_measured_fraction_full 1.000
_diffrn_reflns_point_group_measured_fraction_max 0.998
_diffrn_reflns_theta_full 25.242
_diffrn_reflns_theta_max 29.566
_diffrn_reflns_theta_min 2.460
_diffrn_source 'sealed tube'
_exptl_absorpt_coefficient_mu 0.930
_exptl_absorpt_correction_T_max 0.9144
_exptl_absorpt_correction_T_min 0.8573
_exptl_absorpt_correction_type multi-scan
_exptl_absorpt_process_details
;
Sheldrick, G. M. (2008). <i>SADABS</i>. University of G\"ottingen, Germany.
;
_exptl_crystal_colour yellow
_exptl_crystal_density_diffrn 1.782
_exptl_crystal_description polyhedron
_exptl_crystal_F_000 600
_exptl_crystal_size_max 0.230
_exptl_crystal_size_mid 0.190
_exptl_crystal_size_min 0.120
_refine_diff_density_max 0.328
_refine_diff_density_min -0.279
_refine_diff_density_rms 0.062
_refine_ls_abs_structure_details
; 
 Flack x determined using 1117 quotients [(I+)-(I-)]/[(I+)+(I-)] 
 (Parsons, Flack and Wagner, Acta Cryst. B69 (2013) 249-259). 
;
_refine_ls_abs_structure_Flack 0.023(11)
_refine_ls_extinction_method none
_refine_ls_goodness_of_fit_ref 1.111
_refine_ls_hydrogen_treatment mixed
_refine_ls_matrix_type full
_refine_ls_number_parameters 169
_refine_ls_number_reflns 3066
_refine_ls_number_restraints 0
_refine_ls_restrained_S_all 1.111
_refine_ls_R_factor_all 0.0333
_refine_ls_R_factor_gt 0.0290
_refine_ls_shift/su_max 0.001
_refine_ls_shift/su_mean 0.000
_refine_ls_structure_factor_coef Fsqd
_refine_ls_weighting_details 'w=1/[\s^2^(Fo^2^)+(0.0221P)^2^+0.3322P] where P=(Fo^2^+2Fc^2^)/3'
_refine_ls_weighting_scheme calc
_refine_ls_wR_factor_gt 0.0608
_refine_ls_wR_factor_ref 0.0643
_reflns_Friedel_coverage 0.725
_reflns_Friedel_fraction_full 1.000
_reflns_Friedel_fraction_max 0.998
_reflns_number_gt 2868
_reflns_number_total 3066
_reflns_threshold_expression 'I > 2\s(I)'
_cod_data_source_file ic6b02322_si_002.cif
_cod_data_source_block cos7
_cod_original_cell_volume 1100.2(3)
_cod_database_code 4345424
_shelx_shelxl_version_number 2014/7
_shelx_space_group_comment
; 
The symmetry employed for this shelxl refinement is uniquely defined 
by the following loop, which should always be used as a source of 
symmetry information in preference to the above space-group names. 
They are only intended as comments. 
;
_shelx_estimated_absorpt_t_min 0.815
_shelx_estimated_absorpt_t_max 0.897

loop_
_space_group_symop_operation_xyz
'x, y, z'
'-x+1/2, -y, z+1/2'
'-x, y+1/2, -z+1/2'
'x+1/2, -y+1/2, -z'

loop_
_atom_site_label
_atom_site_type_symbol
_atom_site_fract_x
_atom_site_fract_y
_atom_site_fract_z
_atom_site_U_iso_or_equiv
_atom_site_adp_type
_atom_site_occupancy
_atom_site_site_symmetry_order
_atom_site_calc_flag
_atom_site_refinement_flags_posn
_atom_site_refinement_flags_adp
V1 V 0.31809(6) 0.42267(5) 0.65856(2) 0.01011(10) Uani 1 1 d . .
O1 O 0.2038(3) 0.3542(2) 0.72962(11) 0.0154(4) Uani 1 1 d . .
N1 N 0.5285(3) 0.2724(2) 0.64855(12) 0.0094(4) Uani 1 1 d . .
C2 C 0.5196(4) 0.1591(3) 0.59493(14) 0.0102(5) Uani 1 1 d . .
C3 C 0.6636(3) 0.0684(3) 0.57927(14) 0.0118(5) Uani 1 1 d . .
H3 H 0.6576 -0.0124 0.5410 0.014 Uiso 1 1 calc R U
C4 C 0.8181(4) 0.0987(3) 0.62126(14) 0.0131(5) Uani 1 1 d . .
H4 H 0.9197 0.0379 0.6120 0.016 Uiso 1 1 calc R U
C5 C 0.8238(4) 0.2181(3) 0.67690(14) 0.0138(5) Uani 1 1 d . .
H5 H 0.9287 0.2405 0.7056 0.017 Uiso 1 1 calc R U
C6 C 0.6737(4) 0.3030(3) 0.68934(14) 0.0103(5) Uani 1 1 d . .
C7 C 0.3427(3) 0.1589(3) 0.55509(14) 0.0104(5) Uani 1 1 d . .
O7 O 0.3004(3) 0.0608(2) 0.50593(10) 0.0159(4) Uani 1 1 d . .
O8 O 0.2448(2) 0.2737(2) 0.57649(10) 0.0119(4) Uani 1 1 d . .
C9 C 0.6482(3) 0.4407(3) 0.74288(14) 0.0120(5) Uani 1 1 d . .
O9 O 0.7543(3) 0.4814(2) 0.79305(11) 0.0175(4) Uani 1 1 d . .
O10 O 0.4975(3) 0.5101(2) 0.72800(10) 0.0135(4) Uani 1 1 d . .
O2 O 0.1894(2) 0.5773(2) 0.62547(10) 0.0134(3) Uani 1 1 d . .
C12 C 0.0143(3) 0.6242(3) 0.64359(16) 0.0165(6) Uani 1 1 d . .
H12A H -0.0642 0.5933 0.5996 0.025 Uiso 1 1 calc R U
H12B H 0.0107 0.7358 0.6496 0.025 Uiso 1 1 calc R U
H12C H -0.0240 0.5759 0.6940 0.025 Uiso 1 1 calc R U
O3 O 0.4901(3) 0.5305(2) 0.55670(12) 0.0137(4) Uani 1 1 d . .
H3A H 0.566(5) 0.491(4) 0.542(2) 0.019(10) Uiso 1 1 d . .
C13 C 0.5324(4) 0.6902(3) 0.56013(18) 0.0194(6) Uani 1 1 d . .
H13A H 0.4238 0.7504 0.5609 0.029 Uiso 1 1 calc R U
H13B H 0.6022 0.7182 0.5126 0.029 Uiso 1 1 calc R U
H13C H 0.6003 0.7112 0.6092 0.029 Uiso 1 1 calc R U

loop_
_atom_site_aniso_label
_atom_site_aniso_U_11
_atom_site_aniso_U_22
_atom_site_aniso_U_33
_atom_site_aniso_U_23
_atom_site_aniso_U_13
_atom_site_aniso_U_12
V1 0.00877(19) 0.0103(2) 0.01130(18) -0.00131(17) 0.00053(16) 0.00013(18)
O1 0.0141(10) 0.0172(10) 0.0150(9) -0.0002(7) 0.0009(8) -0.0028(8)
N1 0.0102(10) 0.0080(9) 0.0101(9) 0.0015(8) -0.0002(8) 0.0006(8)
C2 0.0126(12) 0.0090(12) 0.0091(11) 0.0009(9) -0.0007(10) -0.0021(10)
C3 0.0154(13) 0.0084(11) 0.0116(10) 0.0008(9) 0.0003(9) -0.0016(11)
C4 0.0132(12) 0.0117(12) 0.0144(10) 0.0033(9) 0.0000(10) 0.0030(11)
C5 0.0115(12) 0.0157(13) 0.0142(11) 0.0026(9) -0.0012(10) -0.0016(11)
C6 0.0104(12) 0.0107(12) 0.0098(10) 0.0023(9) -0.0024(10) -0.0019(11)
C7 0.0101(13) 0.0108(12) 0.0103(10) 0.0020(9) -0.0005(9) 0.0001(10)
O7 0.0166(9) 0.0159(10) 0.0153(8) -0.0054(7) -0.0041(7) -0.0009(9)
O8 0.0113(9) 0.0119(9) 0.0124(8) -0.0015(7) -0.0024(7) 0.0008(7)
C9 0.0124(13) 0.0135(13) 0.0100(10) -0.0001(9) 0.0015(8) -0.0024(10)
O9 0.0175(10) 0.0205(11) 0.0145(9) -0.0063(8) -0.0026(7) -0.0033(8)
O10 0.0130(9) 0.0140(9) 0.0134(8) -0.0045(7) -0.0007(7) -0.0004(8)
O2 0.0096(8) 0.0135(8) 0.0172(8) -0.0011(7) 0.0015(7) 0.0026(9)
C12 0.0083(12) 0.0238(14) 0.0173(13) -0.0051(10) 0.0001(10) 0.0045(11)
O3 0.0124(10) 0.0108(10) 0.0179(9) -0.0005(7) 0.0061(8) 0.0009(8)
C13 0.0210(16) 0.0099(13) 0.0272(15) 0.0041(12) 0.0057(12) -0.0012(11)

loop_
_atom_type_symbol
_atom_type_description
_atom_type_scat_dispersion_real
_atom_type_scat_dispersion_imag
_atom_type_scat_source
C C 0.0033 0.0016 'International Tables Vol C Tables 4.2.6.8 and 6.1.1.4'
H H 0.0000 0.0000 'International Tables Vol C Tables 4.2.6.8 and 6.1.1.4'
N N 0.0061 0.0033 'International Tables Vol C Tables 4.2.6.8 and 6.1.1.4'
O O 0.0106 0.0060 'International Tables Vol C Tables 4.2.6.8 and 6.1.1.4'
V V 0.3005 0.5294 'International Tables Vol C Tables 4.2.6.8 and 6.1.1.4'

loop_
_geom_angle_atom_site_label_1
_geom_angle_atom_site_label_2
_geom_angle_atom_site_label_3
_geom_angle
O1 V1 O2 102.50(9)
O1 V1 O10 95.43(9)
O2 V1 O10 105.95(8)
O1 V1 O8 96.24(9)
O2 V1 O8 97.75(8)
O10 V1 O8 150.56(8)
O1 V1 N1 104.15(9)
O2 V1 N1 153.01(8)
O10 V1 N1 75.74(8)
O8 V1 N1 75.23(8)
O1 V1 O3 178.00(9)
O2 V1 O3 77.11(8)
O10 V1 O3 82.82(7)
O8 V1 O3 85.77(7)
N1 V1 O3 76.40(8)
C6 N1 C2 122.2(2)
C6 N1 V1 118.45(17)
C2 N1 V1 118.94(17)
N1 C2 C3 120.9(2)
N1 C2 C7 109.9(2)
C3 C2 C7 129.1(2)
C2 C3 C4 118.0(2)
C2 C3 H3 121.0
C4 C3 H3 121.0
C3 C4 C5 119.9(3)
C3 C4 H4 120.0
C5 C4 H4 120.0
C6 C5 C4 118.5(2)
C6 C5 H5 120.8
C4 C5 H5 120.8
N1 C6 C5 120.5(2)
N1 C6 C9 110.7(2)
C5 C6 C9 128.7(2)
O7 C7 O8 124.8(2)
O7 C7 C2 122.0(2)
O8 C7 C2 113.2(2)
C7 O8 V1 122.54(16)
O9 C9 O10 124.9(2)
O9 C9 C6 123.5(2)
O10 C9 C6 111.6(2)
C9 O10 V1 122.72(16)
C12 O2 V1 132.59(17)
O2 C12 H12A 109.5
O2 C12 H12B 109.5
H12A C12 H12B 109.5
O2 C12 H12C 109.5
H12A C12 H12C 109.5
H12B C12 H12C 109.5
C13 O3 V1 119.37(16)
C13 O3 H3A 108(3)
V1 O3 H3A 120(3)
O3 C13 H13A 109.5
O3 C13 H13B 109.5
H13A C13 H13B 109.5
O3 C13 H13C 109.5
H13A C13 H13C 109.5
H13B C13 H13C 109.5

loop_
_geom_bond_atom_site_label_1
_geom_bond_atom_site_label_2
_geom_bond_distance
V1 O1 1.5809(19)
V1 O2 1.7554(18)
V1 O10 1.9416(19)
V1 O8 1.9619(18)
V1 N1 2.076(2)
V1 O3 2.333(2)
N1 C6 1.323(3)
N1 C2 1.331(3)
C2 C3 1.376(4)
C2 C7 1.499(4)
C3 C4 1.391(4)
C3 H3 0.9500
C4 C5 1.392(3)
C4 H4 0.9500
C5 C6 1.376(4)
C5 H5 0.9500
C6 C9 1.506(3)
C7 O7 1.225(3)
C7 O8 1.298(3)
C9 O9 1.212(3)
C9 O10 1.320(3)
O2 C12 1.426(3)
C12 H12A 0.9800
C12 H12B 0.9800
C12 H12C 0.9800
O3 C13 1.432(3)
O3 H3A 0.72(3)
C13 H13A 0.9800
C13 H13B 0.9800
C13 H13C 0.9800

loop_
_geom_torsion_atom_site_label_1
_geom_torsion_atom_site_label_2
_geom_torsion_atom_site_label_3
_geom_torsion_atom_site_label_4
_geom_torsion
C6 N1 C2 C3 -0.3(4)
V1 N1 C2 C3 172.04(19)
C6 N1 C2 C7 -176.5(2)
V1 N1 C2 C7 -4.1(3)
N1 C2 C3 C4 0.1(4)
C7 C2 C3 C4 175.5(2)
C2 C3 C4 C5 -0.2(4)
C3 C4 C5 C6 0.5(4)
C2 N1 C6 C5 0.7(4)
V1 N1 C6 C5 -171.75(17)
C2 N1 C6 C9 177.6(2)
V1 N1 C6 C9 5.2(3)
C4 C5 C6 N1 -0.8(4)
C4 C5 C6 C9 -177.1(2)
N1 C2 C7 O7 -176.7(2)
C3 C2 C7 O7 7.5(4)
N1 C2 C7 O8 5.0(3)
C3 C2 C7 O8 -170.7(2)
O7 C7 O8 V1 177.79(19)
C2 C7 O8 V1 -4.0(3)
N1 C6 C9 O9 171.2(2)
C5 C6 C9 O9 -12.2(4)
N1 C6 C9 O10 -8.9(3)
C5 C6 C9 O10 167.7(2)
O9 C9 O10 V1 -170.6(2)
C6 C9 O10 V1 9.6(3)
O1 V1 O2 C12 -9.8(2)
O10 V1 O2 C12 -109.2(2)
O8 V1 O2 C12 88.4(2)
N1 V1 O2 C12 161.0(2)
O3 V1 O2 C12 172.2(2)
